data_7048582
loop_
_publ_author_name
'Sun, Ziyue'
'Zhao, Yanxia'
'Prior, Timothy J.'
'Elsegood, Mark R. J.'
'Wang, Kuiyuan'
'Xing, Tian'
'Redshaw, Carl'

_publ_section_title
;
 Mono-oxo molybdenum(vi) and tungsten(vi) complexes bearing chelating
 aryloxides: synthesis, structure and ring opening polymerization of
 cyclic esters
;
_journal_name_full 'Dalton Transactions'
_journal_paper_doi 10.1039/C8DT04566F
_journal_year 2019
_chemical_formula_moiety 'C52 H70 O6 W, C2 H3 N'
_chemical_formula_sum 'C54 H73 N O6 W'
_chemical_formula_weight 1015.98
_space_group_crystal_system tetragonal
_space_group_IT_number 88
_space_group_name_Hall '-I 4ad'
_space_group_name_H-M_alt 'I 41/a'
_symmetry_space_group_name_Hall '-I 4ad'
_symmetry_space_group_name_H-M 'I 41/a :2'
_atom_sites_solution_hydrogens geom
_atom_sites_solution_primary iterative
_atom_sites_solution_secondary difmap
_audit_creation_method SHELXL-2016/6
_audit_update_record
;
2018-08-10 deposited with the CCDC.
2018-12-26 downloaded from the CCDC.
;
_cell_angle_alpha 90
_cell_angle_beta 90
_cell_angle_gamma 90
_cell_formula_units_Z 16
_cell_length_a 27.38560(10)
_cell_length_b 27.38560(10)
_cell_length_c 26.8480(2)
_cell_measurement_reflns_used 51025
_cell_measurement_temperature 100(2)
_cell_measurement_theta_max 29.5710
_cell_measurement_theta_min 3.3670
_cell_volume 20135.22(18)
_computing_cell_refinement 'CrysAlisPro 1.171.39.9g (Rigaku OD, 2015)'
_computing_data_collection 'CrysAlisPro 1.171.39.9g (Rigaku OD, 2015)'
_computing_data_reduction 'CrysAlisPro 1.171.39.9g (Rigaku OD, 2015)'
_computing_molecular_graphics 'Bruker SHELXTL'
_computing_publication_material 'Bruker SHELXTL'
_computing_structure_refinement 'SHELXL-2016/6 (Sheldrick, 2016)'
_computing_structure_solution 'SHELXT 2014/5 (Sheldrick, 2014)'
_diffrn_ambient_temperature 100(2)
_diffrn_detector 'CCD plate'
_diffrn_measured_fraction_theta_full 0.998
_diffrn_measured_fraction_theta_max 0.999
_diffrn_measurement_device 'four-circle diffractometer'
_diffrn_measurement_device_type 'XtaLAB AFC12 (RCD3): Kappa single'
_diffrn_measurement_method '\w scans'
_diffrn_radiation_monochromator graphite
_diffrn_radiation_probe x-ray
_diffrn_radiation_type MoK\a
_diffrn_radiation_wavelength 0.71073
_diffrn_reflns_av_R_equivalents 0.0411
_diffrn_reflns_av_unetI/netI 0.0191
_diffrn_reflns_Laue_measured_fraction_full 0.998
_diffrn_reflns_Laue_measured_fraction_max 0.999
_diffrn_reflns_limit_h_max 35
_diffrn_reflns_limit_h_min -35
_diffrn_reflns_limit_k_max 35
_diffrn_reflns_limit_k_min -35
_diffrn_reflns_limit_l_max 31
_diffrn_reflns_limit_l_min -34
_diffrn_reflns_number 118438
_diffrn_reflns_point_group_measured_fraction_full 0.998
_diffrn_reflns_point_group_measured_fraction_max 0.999
_diffrn_reflns_theta_full 25.242
_diffrn_reflns_theta_max 27.484
_diffrn_reflns_theta_min 3.035
_diffrn_source 'fine-focus sealed X-ray tube'
_diffrn_source_type 'Enhance (Mo) X-ray Source'
_exptl_absorpt_coefficient_mu 2.343
_exptl_absorpt_correction_T_max 1.00000
_exptl_absorpt_correction_T_min 0.51972
_exptl_absorpt_correction_type multi-scan
_exptl_absorpt_process_details
; 
CrysAlisPro 1.171.39.9g (Rigaku Oxford Diffraction, 2015) 
Empirical absorption correction using spherical harmonics, 
 implemented in SCALE3 ABSPACK scaling algorithm. 
;
_exptl_crystal_colour colourless
_exptl_crystal_density_diffrn 1.341
_exptl_crystal_density_method 'not measured'
_exptl_crystal_description block
_exptl_crystal_F_000 8416
_exptl_crystal_recrystallization_method 'Re-crystallisation from solvent: acetonitrile'
_exptl_crystal_size_max 0.200
_exptl_crystal_size_mid 0.200
_exptl_crystal_size_min 0.100
_refine_diff_density_max 0.714
_refine_diff_density_min -0.528
_refine_diff_density_rms 0.076
_refine_ls_extinction_method none
_refine_ls_goodness_of_fit_ref 1.279
_refine_ls_hydrogen_treatment constr
_refine_ls_matrix_type full
_refine_ls_number_parameters 612
_refine_ls_number_reflns 11532
_refine_ls_number_restraints 176
_refine_ls_restrained_S_all 1.270
_refine_ls_R_factor_all 0.0349
_refine_ls_R_factor_gt 0.0321
_refine_ls_shift/su_max 0.006
_refine_ls_shift/su_mean 0.000
_refine_ls_structure_factor_coef Fsqd
_refine_ls_weighting_details 'w=1/[\s^2^(Fo^2^)+(0.0053P)^2^+87.9493P] where P=(Fo^2^+2Fc^2^)/3'
_refine_ls_weighting_scheme calc
_refine_ls_wR_factor_gt 0.0612
_refine_ls_wR_factor_ref 0.0620
_reflns_Friedel_coverage 0.000
_reflns_number_gt 10974
_reflns_number_total 11532
_reflns_threshold_expression 'I > 2\s(I)'
_cod_data_source_file c8dt04566f2.cif
_cod_data_source_block 9dotMeCN
_cod_original_cell_volume 20135.2(2)
_cod_database_code 7048582
_shelx_shelxl_version_number 2016/6
_shelx_space_group_comment
; 
The symmetry employed for this shelxl refinement is uniquely defined 
by the following loop, which should always be used as a source of 
symmetry information in preference to the above space-group names. 
They are only intended as comments. 
;
_shelx_estimated_absorpt_t_min 0.652
_shelx_estimated_absorpt_t_max 0.799

loop_
_space_group_symop_operation_xyz
'x, y, z'
'-x+1/2, -y, z+1/2'
'-y+3/4, x+1/4, z+1/4'
'y+3/4, -x+3/4, z+3/4'
'x+1/2, y+1/2, z+1/2'
'-x+1, -y+1/2, z+1'
'-y+5/4, x+3/4, z+3/4'
'y+5/4, -x+5/4, z+5/4'
'-x, -y, -z'
'x-1/2, y, -z-1/2'
'y-3/4, -x-1/4, -z-1/4'
'-y-3/4, x-3/4, -z-3/4'
'-x+1/2, -y+1/2, -z+1/2'
'x, y+1/2, -z'
'y-1/4, -x+1/4, -z+1/4'
'-y-1/4, x-1/4, -z-1/4'

loop_
_atom_site_label
_atom_site_type_symbol
_atom_site_fract_x
_atom_site_fract_y
_atom_site_fract_z
_atom_site_U_iso_or_equiv
_atom_site_adp_type
_atom_site_occupancy
_atom_site_site_symmetry_order
_atom_site_calc_flag
_atom_site_refinement_flags_posn
_atom_site_refinement_flags_adp
_atom_site_refinement_flags_occupancy
_atom_site_disorder_assembly
_atom_site_disorder_group
W1 W 0.64296(2) 0.94178(2) 0.32640(2) 0.01409(3) Uani 1 1 d . . . . .
O1 O 0.62961(7) 0.91612(7) 0.39297(7) 0.0177(4) Uani 1 1 d . . . . .
O2 O 0.59001(7) 0.89878(7) 0.30638(7) 0.0144(4) Uani 1 1 d . . . . .
O3 O 0.63467(7) 0.96976(7) 0.26002(7) 0.0156(4) Uani 1 1 d . . . . .
O4 O 0.59954(7) 0.99155(7) 0.34534(7) 0.0159(4) Uani 1 1 d . . . . .
C1 C 0.58364(11) 0.90255(11) 0.40860(10) 0.0192(6) Uani 1 1 d . . . . .
C2 C 0.55218(12) 0.93572(11) 0.43189(11) 0.0211(6) Uani 1 1 d . . . . .
C3 C 0.50476(12) 0.92040(11) 0.44400(11) 0.0250(7) Uani 1 1 d . . . . .
H3 H 0.483245 0.943194 0.459173 0.030 Uiso 1 1 calc R U . . .
C4 C 0.48781(13) 0.87345(12) 0.43484(11) 0.0274(7) Uani 1 1 d . . . . .
C5 C 0.52081(13) 0.84096(11) 0.41248(11) 0.0250(7) Uani 1 1 d . . . . .
H5 H 0.510481 0.808444 0.406080 0.030 Uiso 1 1 calc R U . . .
C6 C 0.56793(12) 0.85441(11) 0.39933(11) 0.0221(6) Uani 1 1 d . . . . .
C7 C 0.43573(14) 0.85627(13) 0.44701(13) 0.0343(9) Uani 1 1 d . . . . .
C8 C 0.40595(14) 0.89593(15) 0.47396(15) 0.0409(10) Uani 1 1 d . . . . .
H8A H 0.404179 0.925179 0.453013 0.061 Uiso 1 1 calc R U . . .
H8B H 0.421825 0.904079 0.505604 0.061 Uiso 1 1 calc R U . . .
H8C H 0.372896 0.883784 0.480434 0.061 Uiso 1 1 calc R U . . .
C9 C 0.43773(18) 0.81045(15) 0.47979(17) 0.0549(13) Uani 1 1 d . . . . .
H9A H 0.404443 0.799296 0.486878 0.082 Uiso 1 1 calc R U . . .
H9B H 0.454387 0.818147 0.511127 0.082 Uiso 1 1 calc R U . . .
H9C H 0.455628 0.784636 0.462311 0.082 Uiso 1 1 calc R U . . .
C10 C 0.40938(16) 0.84338(17) 0.39835(15) 0.0510(12) Uani 1 1 d . . . . .
H10A H 0.427718 0.817944 0.380750 0.077 Uiso 1 1 calc R U . . .
H10B H 0.407123 0.872527 0.377304 0.077 Uiso 1 1 calc R U . . .
H10C H 0.376478 0.831418 0.405897 0.077 Uiso 1 1 calc R U . . .
C11 C 0.60098(12) 0.81824(11) 0.37391(11) 0.0227(6) Uani 1 1 d . . . . .
H11A H 0.596919 0.786045 0.390161 0.027 Uiso 1 1 calc R U . . .
H11B H 0.635249 0.828620 0.378983 0.027 Uiso 1 1 calc R U . . .
C12 C 0.59065(10) 0.85279(10) 0.28650(10) 0.0151(5) Uani 1 1 d . . . . .
C13 C 0.59206(10) 0.81227(10) 0.31843(11) 0.0176(6) Uani 1 1 d . . . . .
C14 C 0.58901(10) 0.76586(10) 0.29745(11) 0.0185(6) Uani 1 1 d . . . . .
H14 H 0.589148 0.738292 0.318929 0.022 Uiso 1 1 calc R U . . .
C15 C 0.58577(10) 0.75816(10) 0.24610(11) 0.0160(5) Uani 1 1 d . . . . .
C16 C 0.58851(10) 0.79942(10) 0.21556(11) 0.0163(6) Uani 1 1 d . . . . .
H16 H 0.588135 0.795213 0.180440 0.020 Uiso 1 1 calc R U . . .
C17 C 0.59178(10) 0.84670(10) 0.23500(10) 0.0155(5) Uani 1 1 d . . . . .
C18 C 0.58187(10) 0.70615(10) 0.22558(11) 0.0184(6) Uani 1 1 d . . . . .
C19 C 0.54233(15) 0.67740(13) 0.25325(14) 0.0380(9) Uani 1 1 d . . . . .
H19A H 0.511215 0.694950 0.251051 0.057 Uiso 1 1 calc R U . . .
H19B H 0.551639 0.673814 0.288307 0.057 Uiso 1 1 calc R U . . .
H19C H 0.538815 0.645028 0.238110 0.057 Uiso 1 1 calc R U . . .
C20 C 0.63052(14) 0.68043(15) 0.2330(2) 0.0659(17) Uani 1 1 d . . . . .
H20A H 0.627907 0.646559 0.221554 0.099 Uiso 1 1 calc R U . . .
H20B H 0.639123 0.680825 0.268463 0.099 Uiso 1 1 calc R U . . .
H20C H 0.655878 0.697313 0.213892 0.099 Uiso 1 1 calc R U . . .
C21 C 0.5681(2) 0.70571(13) 0.17076(14) 0.0543(13) Uani 1 1 d . . . . .
H21A H 0.593795 0.721850 0.151372 0.081 Uiso 1 1 calc R U . . .
H21B H 0.537191 0.723119 0.166127 0.081 Uiso 1 1 calc R U . . .
H21C H 0.564527 0.671890 0.159423 0.081 Uiso 1 1 calc R U . . .
C22 C 0.60255(11) 0.88947(10) 0.20046(10) 0.0173(6) Uani 1 1 d . . . . .
H22A H 0.637417 0.898206 0.204366 0.021 Uiso 1 1 calc R U . . .
H22B H 0.598032 0.878142 0.165744 0.021 Uiso 1 1 calc R U . . .
C23 C 0.59024(10) 0.97444(10) 0.23595(10) 0.0162(5) Uani 1 1 d . . . . .
C24 C 0.57259(10) 0.93551(10) 0.20736(10) 0.0157(5) Uani 1 1 d . . . . .
C25 C 0.52768(10) 0.94014(10) 0.18315(10) 0.0165(6) Uani 1 1 d . . . . .
H25 H 0.515601 0.913278 0.164465 0.020 Uiso 1 1 calc R U . . .
C26 C 0.49992(10) 0.98279(10) 0.18543(10) 0.0172(6) Uani 1 1 d . . . . .
C27 C 0.51908(11) 1.02097(10) 0.21386(11) 0.0182(6) Uani 1 1 d . . . . .
H27 H 0.501255 1.050686 0.215584 0.022 Uiso 1 1 calc R U . . .
C28 C 0.56292(10) 1.01767(10) 0.23978(10) 0.0167(6) Uani 1 1 d . . . . .
C29 C 0.45136(11) 0.98981(11) 0.15709(11) 0.0203(6) Uani 1 1 d . . . . .
C30 C 0.43242(13) 0.94201(12) 0.13492(14) 0.0328(8) Uani 1 1 d . . . . .
H30A H 0.401578 0.948077 0.117468 0.049 Uiso 1 1 calc R U . . .
H30B H 0.427030 0.918284 0.161688 0.049 Uiso 1 1 calc R U . . .
H30C H 0.456499 0.929023 0.111395 0.049 Uiso 1 1 calc R U . . .
C31 C 0.45972(13) 1.02606(12) 0.11419(13) 0.0295(7) Uani 1 1 d . . . . .
H31A H 0.482434 1.011798 0.090023 0.044 Uiso 1 1 calc R U . . .
H31B H 0.473532 1.056411 0.127437 0.044 Uiso 1 1 calc R U . . .
H31C H 0.428537 1.033064 0.097780 0.044 Uiso 1 1 calc R U . . .
C32 C 0.41195(12) 1.01010(14) 0.19221(14) 0.0331(8) Uani 1 1 d . . . . .
H32A H 0.381873 1.016019 0.173383 0.050 Uiso 1 1 calc R U . . .
H32B H 0.423353 1.040819 0.206893 0.050 Uiso 1 1 calc R U . . .
H32C H 0.405506 0.986404 0.218764 0.050 Uiso 1 1 calc R U . . .
C33 C 0.57794(11) 1.06059(10) 0.27252(11) 0.0191(6) Uani 1 1 d . . . . .
H33A H 0.613671 1.059465 0.278000 0.023 Uiso 1 1 calc R U . . .
H33B H 0.570246 1.091486 0.255064 0.023 Uiso 1 1 calc R U . . .
C34 C 0.56639(10) 1.02574(10) 0.35818(11) 0.0166(6) Uani 1 1 d . . . . .
C35 C 0.55213(10) 1.06000(10) 0.32252(11) 0.0188(6) Uani 1 1 d . . . . .
C36 C 0.51365(11) 1.09096(11) 0.33489(12) 0.0246(7) Uani 1 1 d . . . . .
H36 H 0.502350 1.113776 0.310855 0.030 Uiso 1 1 calc R U . . .
C37 C 0.49105(11) 1.08947(12) 0.38178(13) 0.0289(8) Uani 1 1 d . . . . .
C38 C 0.50910(11) 1.05711(12) 0.41681(12) 0.0251(7) Uani 1 1 d . . . . .
H38 H 0.495109 1.057001 0.449192 0.030 Uiso 1 1 calc R U . . .
C39 C 0.54703(11) 1.02463(10) 0.40647(11) 0.0198(6) Uani 1 1 d . . . . .
C40 C 0.4441(3) 1.1144(3) 0.4010(3) 0.0201(15) Uani 0.503(6) 1 d D U P A 1
C41 C 0.4216(3) 1.1398(3) 0.3560(3) 0.0275(16) Uani 0.503(6) 1 d D U P A 1
H41A H 0.413765 1.115473 0.330438 0.041 Uiso 0.503(6) 1 calc R U P A 1
H41B H 0.391639 1.156714 0.366131 0.041 Uiso 0.503(6) 1 calc R U P A 1
H41C H 0.444819 1.163560 0.342431 0.041 Uiso 0.503(6) 1 calc R U P A 1
C42 C 0.4565(2) 1.1521(2) 0.4412(2) 0.0255(15) Uani 0.503(6) 1 d D U P A 1
H42A H 0.470946 1.135592 0.469981 0.038 Uiso 0.503(6) 1 calc R U P A 1
H42B H 0.479786 1.175898 0.427773 0.038 Uiso 0.503(6) 1 calc R U P A 1
H42C H 0.426605 1.169052 0.451474 0.038 Uiso 0.503(6) 1 calc R U P A 1
C43 C 0.4056(2) 1.0789(2) 0.4225(3) 0.0287(15) Uani 0.503(6) 1 d D U P A 1
H43A H 0.419145 1.062077 0.451530 0.043 Uiso 0.503(6) 1 calc R U P A 1
H43B H 0.376471 1.097320 0.432400 0.043 Uiso 0.503(6) 1 calc R U P A 1
H43C H 0.396677 1.054869 0.396999 0.043 Uiso 0.503(6) 1 calc R U P A 1
C40X C 0.4496(3) 1.1299(3) 0.3866(3) 0.0223(16) Uani 0.497(6) 1 d D U P A 2
C41X C 0.4083(3) 1.1187(3) 0.3499(3) 0.0276(16) Uani 0.497(6) 1 d D U P A 2
H41D H 0.420579 1.121564 0.315711 0.041 Uiso 0.497(6) 1 calc R U P A 2
H41E H 0.396352 1.085429 0.355507 0.041 Uiso 0.497(6) 1 calc R U P A 2
H41F H 0.381565 1.141961 0.354908 0.041 Uiso 0.497(6) 1 calc R U P A 2
C42X C 0.4301(2) 1.1253(3) 0.4395(2) 0.0294(16) Uani 0.497(6) 1 d D U P A 2
H42D H 0.456335 1.132417 0.463187 0.044 Uiso 0.497(6) 1 calc R U P A 2
H42E H 0.403303 1.148557 0.444322 0.044 Uiso 0.497(6) 1 calc R U P A 2
H42F H 0.418090 1.092025 0.444921 0.044 Uiso 0.497(6) 1 calc R U P A 2
C43X C 0.4670(2) 1.1826(2) 0.3791(3) 0.0286(16) Uani 0.497(6) 1 d D U P A 2
H43D H 0.479745 1.186432 0.345197 0.043 Uiso 0.497(6) 1 calc R U P A 2
H43E H 0.439573 1.205025 0.384110 0.043 Uiso 0.497(6) 1 calc R U P A 2
H43F H 0.492860 1.189986 0.403171 0.043 Uiso 0.497(6) 1 calc R U P A 2
C44 C 0.56691(12) 0.98820(11) 0.44343(11) 0.0224(6) Uani 1 1 d . . . . .
H44A H 0.555051 0.996852 0.477124 0.027 Uiso 1 1 calc R U . . .
H44B H 0.602990 0.990453 0.443737 0.027 Uiso 1 1 calc R U . . .
O5 O 0.68314(7) 0.89178(7) 0.30583(8) 0.0197(4) Uani 1 1 d . . . . .
C45 C 0.72995(11) 0.86965(11) 0.29549(11) 0.0206(6) Uani 1 1 d . . . . .
C46 C 0.71936(12) 0.82173(12) 0.26880(13) 0.0277(7) Uani 1 1 d . . . . .
H46A H 0.698342 0.801314 0.289756 0.042 Uiso 1 1 calc R U . . .
H46B H 0.750105 0.804572 0.262293 0.042 Uiso 1 1 calc R U . . .
H46C H 0.702806 0.828476 0.237176 0.042 Uiso 1 1 calc R U . . .
C47 C 0.75787(12) 0.90466(13) 0.26222(14) 0.0337(8) Uani 1 1 d . . . . .
H47A H 0.739570 0.909900 0.231311 0.051 Uiso 1 1 calc R U . . .
H47B H 0.789951 0.890784 0.254375 0.051 Uiso 1 1 calc R U . . .
H47C H 0.762133 0.935900 0.279478 0.051 Uiso 1 1 calc R U . . .
C48 C 0.75482(13) 0.86148(13) 0.34543(13) 0.0313(8) Uani 1 1 d . . . . .
H48A H 0.758986 0.892885 0.362412 0.047 Uiso 1 1 calc R U . . .
H48B H 0.786851 0.846422 0.340073 0.047 Uiso 1 1 calc R U . . .
H48C H 0.734643 0.839876 0.366005 0.047 Uiso 1 1 calc R U . . .
O6 O 0.69737(7) 0.97735(7) 0.34504(8) 0.0218(4) Uani 1 1 d . . . . .
C49 C 0.72459(12) 1.01786(12) 0.36586(14) 0.0291(7) Uani 1 1 d . . . . .
C50 C 0.7328(3) 1.0527(2) 0.3240(2) 0.112(3) Uani 1 1 d . . . . .
H50A H 0.748738 1.035729 0.296346 0.167 Uiso 1 1 calc R U . . .
H50B H 0.753594 1.079613 0.335395 0.167 Uiso 1 1 calc R U . . .
H50C H 0.701307 1.065809 0.312806 0.167 Uiso 1 1 calc R U . . .
C51 C 0.77237(17) 0.9985(2) 0.3849(3) 0.098(3) Uani 1 1 d . . . . .
H51A H 0.766214 0.973742 0.410510 0.148 Uiso 1 1 calc R U . . .
H51B H 0.791447 1.025276 0.399229 0.148 Uiso 1 1 calc R U . . .
H51C H 0.790623 0.983730 0.357319 0.148 Uiso 1 1 calc R U . . .
C52 C 0.69544(16) 1.04004(17) 0.40706(18) 0.0568(13) Uani 1 1 d . . . . .
H52A H 0.664400 1.052226 0.393813 0.085 Uiso 1 1 calc R U . . .
H52B H 0.713786 1.067154 0.421806 0.085 Uiso 1 1 calc R U . . .
H52C H 0.689002 1.015303 0.432606 0.085 Uiso 1 1 calc R U . . .
N1 N 0.3863(2) 0.9609(3) 0.3265(3) 0.139(3) Uani 1 1 d . . . . .
C53 C 0.4264(2) 0.95332(18) 0.32186(19) 0.0617(14) Uani 1 1 d . . . . .
C54 C 0.47752(13) 0.94291(14) 0.31560(14) 0.0354(8) Uani 1 1 d . . . . .
H54A H 0.485319 0.941603 0.279995 0.053 Uiso 1 1 calc R U . . .
H54B H 0.485181 0.911394 0.331020 0.053 Uiso 1 1 calc R U . . .
H54C H 0.496892 0.968643 0.331502 0.053 Uiso 1 1 calc R U . . .

loop_
_atom_site_aniso_label
_atom_site_aniso_U_11
_atom_site_aniso_U_22
_atom_site_aniso_U_33
_atom_site_aniso_U_23
_atom_site_aniso_U_13
_atom_site_aniso_U_12
W1 0.01338(6) 0.01331(6) 0.01559(6) -0.00096(4) 0.00025(4) 0.00152(4)
O1 0.0229(10) 0.0149(10) 0.0153(10) 0.0007(8) -0.0002(8) -0.0013(8)
O2 0.0177(10) 0.0109(9) 0.0146(9) -0.0012(7) 0.0008(8) 0.0010(7)
O3 0.0145(9) 0.0158(9) 0.0167(10) 0.0011(8) 0.0023(8) 0.0006(7)
O4 0.0147(9) 0.0135(9) 0.0196(10) -0.0023(8) 0.0028(8) 0.0009(7)
C1 0.0280(16) 0.0184(14) 0.0112(13) 0.0008(11) 0.0028(11) -0.0040(12)
C2 0.0321(17) 0.0184(14) 0.0128(14) -0.0041(11) 0.0035(12) -0.0066(12)
C3 0.0345(18) 0.0226(15) 0.0180(15) -0.0061(12) 0.0100(13) -0.0058(13)
C4 0.0400(19) 0.0263(16) 0.0158(15) -0.0046(12) 0.0099(13) -0.0133(14)
C5 0.0419(19) 0.0182(14) 0.0148(14) -0.0028(11) 0.0055(13) -0.0112(13)
C6 0.0376(18) 0.0185(14) 0.0104(13) -0.0001(11) 0.0029(12) -0.0041(13)
C7 0.043(2) 0.0321(19) 0.0284(18) -0.0134(15) 0.0173(16) -0.0198(16)
C8 0.035(2) 0.046(2) 0.042(2) -0.0178(18) 0.0160(17) -0.0182(17)
C9 0.068(3) 0.043(2) 0.054(3) -0.004(2) 0.039(2) -0.023(2)
C10 0.048(2) 0.065(3) 0.041(2) -0.025(2) 0.0152(19) -0.036(2)
C11 0.0387(18) 0.0138(13) 0.0156(14) 0.0007(11) 0.0013(13) -0.0013(12)
C12 0.0142(13) 0.0129(13) 0.0181(14) -0.0003(11) 0.0011(11) 0.0016(10)
C13 0.0200(14) 0.0163(13) 0.0165(14) 0.0006(11) 0.0020(11) 0.0016(11)
C14 0.0193(14) 0.0153(13) 0.0208(15) 0.0012(11) 0.0022(11) 0.0017(11)
C15 0.0139(13) 0.0127(13) 0.0214(14) -0.0008(11) 0.0038(11) 0.0033(10)
C16 0.0153(13) 0.0190(14) 0.0147(13) -0.0019(11) 0.0018(11) 0.0028(11)
C17 0.0132(13) 0.0167(13) 0.0168(14) -0.0003(11) 0.0007(11) 0.0040(10)
C18 0.0173(14) 0.0140(13) 0.0240(15) -0.0033(11) 0.0006(12) 0.0012(11)
C19 0.049(2) 0.0290(18) 0.035(2) -0.0079(15) 0.0089(17) -0.0182(16)
C20 0.025(2) 0.033(2) 0.140(5) -0.045(3) -0.012(2) 0.0106(16)
C21 0.119(4) 0.0212(18) 0.0231(19) -0.0077(15) -0.003(2) -0.010(2)
C22 0.0224(14) 0.0145(13) 0.0150(14) -0.0017(11) 0.0022(11) 0.0023(11)
C23 0.0180(14) 0.0156(13) 0.0149(13) 0.0017(11) 0.0014(11) -0.0014(10)
C24 0.0207(14) 0.0133(13) 0.0132(13) 0.0019(10) 0.0036(11) 0.0013(11)
C25 0.0226(14) 0.0128(13) 0.0140(13) 0.0000(10) 0.0002(11) -0.0019(11)
C26 0.0201(14) 0.0154(13) 0.0163(14) 0.0017(11) -0.0023(11) 0.0001(11)
C27 0.0218(14) 0.0133(13) 0.0196(14) -0.0007(11) 0.0008(11) 0.0038(11)
C28 0.0203(14) 0.0135(13) 0.0163(14) 0.0010(11) -0.0008(11) -0.0015(11)
C29 0.0217(15) 0.0164(14) 0.0227(15) -0.0004(12) -0.0057(12) 0.0010(11)
C30 0.0327(18) 0.0200(16) 0.046(2) -0.0040(15) -0.0188(16) -0.0002(13)
C31 0.0327(18) 0.0265(17) 0.0292(18) 0.0035(14) -0.0105(14) 0.0027(14)
C32 0.0210(16) 0.046(2) 0.0328(19) -0.0049(16) -0.0033(14) 0.0036(15)
C33 0.0215(14) 0.0147(13) 0.0211(15) -0.0007(11) -0.0045(12) 0.0001(11)
C34 0.0121(13) 0.0135(13) 0.0243(15) -0.0052(11) 0.0013(11) -0.0026(10)
C35 0.0155(13) 0.0151(13) 0.0257(15) -0.0067(12) -0.0036(12) -0.0015(10)
C36 0.0205(15) 0.0213(15) 0.0320(18) -0.0112(13) -0.0107(13) 0.0052(12)
C37 0.0162(15) 0.0325(18) 0.0379(19) -0.0192(15) -0.0074(13) 0.0066(13)
C38 0.0174(14) 0.0285(16) 0.0296(17) -0.0157(14) 0.0054(13) -0.0048(12)
C39 0.0194(14) 0.0159(14) 0.0241(15) -0.0077(12) 0.0017(12) -0.0048(11)
C40 0.017(3) 0.021(4) 0.023(4) -0.001(3) -0.001(3) 0.006(3)
C41 0.028(4) 0.029(4) 0.025(3) -0.003(3) -0.001(3) 0.013(3)
C42 0.025(3) 0.025(3) 0.026(3) -0.005(2) 0.001(2) 0.006(2)
C43 0.016(3) 0.031(3) 0.039(4) 0.002(3) 0.003(3) 0.004(2)
C40X 0.019(3) 0.026(4) 0.022(4) -0.001(3) 0.002(3) 0.007(3)
C41X 0.018(4) 0.037(5) 0.029(3) 0.000(3) 0.000(3) 0.008(3)
C42X 0.023(3) 0.040(4) 0.026(3) 0.003(3) 0.005(3) 0.014(3)
C43X 0.025(3) 0.023(3) 0.038(4) -0.002(3) 0.005(3) 0.008(2)
C44 0.0285(16) 0.0200(15) 0.0187(15) -0.0061(12) 0.0063(12) -0.0060(12)
O5 0.0168(10) 0.0196(10) 0.0226(11) 0.0003(8) 0.0008(8) 0.0049(8)
C45 0.0164(14) 0.0232(15) 0.0223(15) -0.0008(12) -0.0003(12) 0.0093(11)
C46 0.0236(16) 0.0298(17) 0.0297(17) -0.0058(14) 0.0013(13) 0.0092(13)
C47 0.0244(17) 0.0355(19) 0.041(2) 0.0053(16) 0.0089(15) 0.0080(14)
C48 0.0301(18) 0.0343(19) 0.0295(18) -0.0041(15) -0.0088(14) 0.0122(14)
O6 0.0184(10) 0.0205(11) 0.0265(11) -0.0026(9) -0.0041(9) -0.0019(8)
C49 0.0192(15) 0.0286(17) 0.039(2) -0.0094(15) -0.0043(14) -0.0062(13)
C50 0.184(7) 0.088(4) 0.063(4) 0.016(3) -0.011(4) -0.103(5)
C51 0.039(3) 0.092(4) 0.164(6) -0.084(4) -0.053(3) 0.021(3)
C52 0.046(2) 0.056(3) 0.069(3) -0.040(2) 0.013(2) -0.024(2)
N1 0.099(4) 0.174(6) 0.144(6) 0.081(5) 0.071(4) 0.092(5)
C53 0.074(3) 0.057(3) 0.054(3) 0.017(2) 0.026(3) 0.028(3)
C54 0.038(2) 0.037(2) 0.0320(19) 0.0005(15) -0.0029(16) -0.0167(16)

loop_
_atom_type_symbol
_atom_type_description
_atom_type_scat_dispersion_real
_atom_type_scat_dispersion_imag
_atom_type_scat_source
C C 0.0033 0.0016 'International Tables Vol C Tables 4.2.6.8 and 6.1.1.4'
H H 0.0000 0.0000 'International Tables Vol C Tables 4.2.6.8 and 6.1.1.4'
N N 0.0061 0.0033 'International Tables Vol C Tables 4.2.6.8 and 6.1.1.4'
O O 0.0106 0.0060 'International Tables Vol C Tables 4.2.6.8 and 6.1.1.4'
W W -0.8490 6.8722 'International Tables Vol C Tables 4.2.6.8 and 6.1.1.4'

loop_
_geom_angle_atom_site_label_1
_geom_angle_atom_site_label_2
_geom_angle_atom_site_label_3
_geom_angle
O5 W1 O6 89.51(9)
O5 W1 O4 177.17(9)
O6 W1 O4 93.13(9)
O5 W1 O2 84.97(8)
O6 W1 O2 174.31(8)
O4 W1 O2 92.42(8)
O5 W1 O3 95.02(8)
O6 W1 O3 97.70(9)
O4 W1 O3 83.62(8)
O2 W1 O3 84.18(8)
O5 W1 O1 96.82(9)
O6 W1 O1 95.32(9)
O4 W1 O1 83.97(8)
O2 W1 O1 84.00(8)
O3 W1 O1 162.45(8)
C1 O1 W1 123.11(17)
C12 O2 W1 131.00(17)
C23 O3 W1 124.38(16)
C34 O4 W1 176.96(18)
O1 C1 C2 121.6(3)
O1 C1 C6 118.5(3)
C2 C1 C6 119.9(3)
C1 C2 C3 118.6(3)
C1 C2 C44 122.7(3)
C3 C2 C44 118.7(3)
C4 C3 C2 123.0(3)
C4 C3 H3 118.5
C2 C3 H3 118.5
C3 C4 C5 116.6(3)
C3 C4 C7 123.8(3)
C5 C4 C7 119.6(3)
C6 C5 C4 122.7(3)
C6 C5 H5 118.7
C4 C5 H5 118.7
C5 C6 C1 119.2(3)
C5 C6 C11 120.0(3)
C1 C6 C11 120.8(3)
C9 C7 C10 108.5(3)
C9 C7 C4 109.8(3)
C10 C7 C4 109.0(3)
C9 C7 C8 109.1(3)
C10 C7 C8 108.3(4)
C4 C7 C8 112.1(3)
C7 C8 H8A 109.5
C7 C8 H8B 109.5
H8A C8 H8B 109.5
C7 C8 H8C 109.5
H8A C8 H8C 109.5
H8B C8 H8C 109.5
C7 C9 H9A 109.5
C7 C9 H9B 109.5
H9A C9 H9B 109.5
C7 C9 H9C 109.5
H9A C9 H9C 109.5
H9B C9 H9C 109.5
C7 C10 H10A 109.5
C7 C10 H10B 109.5
H10A C10 H10B 109.5
C7 C10 H10C 109.5
H10A C10 H10C 109.5
H10B C10 H10C 109.5
C6 C11 C13 114.8(3)
C6 C11 H11A 108.6
C13 C11 H11A 108.6
C6 C11 H11B 108.6
C13 C11 H11B 108.6
H11A C11 H11B 107.6
O2 C12 C17 119.9(2)
O2 C12 C13 119.3(2)
C17 C12 C13 120.8(3)
C14 C13 C12 118.2(3)
C14 C13 C11 120.3(3)
C12 C13 C11 121.3(3)
C13 C14 C15 122.7(3)
C13 C14 H14 118.6
C15 C14 H14 118.6
C14 C15 C16 116.9(3)
C14 C15 C18 120.0(3)
C16 C15 C18 123.0(3)
C15 C16 C17 122.2(3)
C15 C16 H16 118.9
C17 C16 H16 118.9
C12 C17 C16 118.7(3)
C12 C17 C22 121.1(2)
C16 C17 C22 119.8(2)
C21 C18 C20 109.9(4)
C21 C18 C15 111.9(3)
C20 C18 C15 108.8(3)
C21 C18 C19 106.9(3)
C20 C18 C19 108.5(3)
C15 C18 C19 110.7(2)
C18 C19 H19A 109.5
C18 C19 H19B 109.5
H19A C19 H19B 109.5
C18 C19 H19C 109.5
H19A C19 H19C 109.5
H19B C19 H19C 109.5
C18 C20 H20A 109.5
C18 C20 H20B 109.5
H20A C20 H20B 109.5
C18 C20 H20C 109.5
H20A C20 H20C 109.5
H20B C20 H20C 109.5
C18 C21 H21A 109.5
C18 C21 H21B 109.5
H21A C21 H21B 109.5
C18 C21 H21C 109.5
H21A C21 H21C 109.5
H21B C21 H21C 109.5
C24 C22 C17 117.4(2)
C24 C22 H22A 107.9
C17 C22 H22A 107.9
C24 C22 H22B 107.9
C17 C22 H22B 107.9
H22A C22 H22B 107.2
O3 C23 C24 119.3(2)
O3 C23 C28 120.8(2)
C24 C23 C28 119.9(3)
C25 C24 C23 119.3(3)
C25 C24 C22 119.7(3)
C23 C24 C22 120.9(3)
C26 C25 C24 122.4(3)
C26 C25 H25 118.8
C24 C25 H25 118.8
C25 C26 C27 116.5(3)
C25 C26 C29 123.5(3)
C27 C26 C29 120.0(2)
C28 C27 C26 123.3(3)
C28 C27 H27 118.4
C26 C27 H27 118.4
C27 C28 C23 118.6(3)
C27 C28 C33 118.1(3)
C23 C28 C33 123.3(3)
C30 C29 C32 108.1(3)
C30 C29 C31 108.2(3)
C32 C29 C31 109.3(3)
C30 C29 C26 112.2(2)
C32 C29 C26 110.3(2)
C31 C29 C26 108.7(2)
C29 C30 H30A 109.5
C29 C30 H30B 109.5
H30A C30 H30B 109.5
C29 C30 H30C 109.5
H30A C30 H30C 109.5
H30B C30 H30C 109.5
C29 C31 H31A 109.5
C29 C31 H31B 109.5
H31A C31 H31B 109.5
C29 C31 H31C 109.5
H31A C31 H31C 109.5
H31B C31 H31C 109.5
C29 C32 H32A 109.5
C29 C32 H32B 109.5
H32A C32 H32B 109.5
C29 C32 H32C 109.5
H32A C32 H32C 109.5
H32B C32 H32C 109.5
C35 C33 C28 112.1(2)
C35 C33 H33A 109.2
C28 C33 H33A 109.2
C35 C33 H33B 109.2
C28 C33 H33B 109.2
H33A C33 H33B 107.9
O4 C34 C35 118.7(3)
O4 C34 C39 118.4(3)
C35 C34 C39 122.9(3)
C36 C35 C34 117.2(3)
C36 C35 C33 123.9(3)
C34 C35 C33 118.9(3)
C35 C36 C37 122.0(3)
C35 C36 H36 119.0
C37 C36 H36 119.0
C38 C37 C36 118.1(3)
C38 C37 C40 110.7(4)
C36 C37 C40 130.9(4)
C38 C37 C40X 130.2(4)
C36 C37 C40X 111.5(4)
C37 C38 C39 122.6(3)
C37 C38 H38 118.7
C39 C38 H38 118.7
C38 C39 C34 116.9(3)
C38 C39 C44 124.0(3)
C34 C39 C44 119.1(3)
C41 C40 C42 109.9(6)
C41 C40 C37 105.9(6)
C42 C40 C37 110.5(5)
C41 C40 C43 107.7(6)
C42 C40 C43 108.3(6)
C37 C40 C43 114.5(5)
C40 C41 H41A 109.5
C40 C41 H41B 109.5
H41A C41 H41B 109.5
C40 C41 H41C 109.5
H41A C41 H41C 109.5
H41B C41 H41C 109.5
C40 C42 H42A 109.5
C40 C42 H42B 109.5
H42A C42 H42B 109.5
C40 C42 H42C 109.5
H42A C42 H42C 109.5
H42B C42 H42C 109.5
C40 C43 H43A 109.5
C40 C43 H43B 109.5
H43A C43 H43B 109.5
C40 C43 H43C 109.5
H43A C43 H43C 109.5
H43B C43 H43C 109.5
C42X C40X C41X 109.0(6)
C42X C40X C43X 108.0(6)
C41X C40X C43X 109.5(7)
C42X C40X C37 105.6(5)
C41X C40X C37 109.7(6)
C43X C40X C37 114.9(6)
C40X C41X H41D 109.5
C40X C41X H41E 109.5
H41D C41X H41E 109.5
C40X C41X H41F 109.5
H41D C41X H41F 109.5
H41E C41X H41F 109.5
C40X C42X H42D 109.5
C40X C42X H42E 109.5
H42D C42X H42E 109.5
C40X C42X H42F 109.5
H42D C42X H42F 109.5
H42E C42X H42F 109.5
C40X C43X H43D 109.5
C40X C43X H43E 109.5
H43D C43X H43E 109.5
C40X C43X H43F 109.5
H43D C43X H43F 109.5
H43E C43X H43F 109.5
C39 C44 C2 113.2(3)
C39 C44 H44A 108.9
C2 C44 H44A 108.9
C39 C44 H44B 108.9
C2 C44 H44B 108.9
H44A C44 H44B 107.7
C45 O5 W1 154.12(19)
O5 C45 C47 107.2(2)
O5 C45 C48 106.8(2)
C47 C45 C48 112.7(3)
O5 C45 C46 106.4(2)
C47 C45 C46 111.3(3)
C48 C45 C46 111.9(3)
C45 C46 H46A 109.5
C45 C46 H46B 109.5
H46A C46 H46B 109.5
C45 C46 H46C 109.5
H46A C46 H46C 109.5
H46B C46 H46C 109.5
C45 C47 H47A 109.5
C45 C47 H47B 109.5
H47A C47 H47B 109.5
C45 C47 H47C 109.5
H47A C47 H47C 109.5
H47B C47 H47C 109.5
C45 C48 H48A 109.5
C45 C48 H48B 109.5
H48A C48 H48B 109.5
C45 C48 H48C 109.5
H48A C48 H48C 109.5
H48B C48 H48C 109.5
C49 O6 W1 157.3(2)
O6 C49 C50 106.1(3)
O6 C49 C52 108.8(3)
C50 C49 C52 112.2(4)
O6 C49 C51 108.0(3)
C50 C49 C51 110.6(5)
C52 C49 C51 111.0(4)
C49 C50 H50A 109.5
C49 C50 H50B 109.5
H50A C50 H50B 109.5
C49 C50 H50C 109.5
H50A C50 H50C 109.5
H50B C50 H50C 109.5
C49 C51 H51A 109.5
C49 C51 H51B 109.5
H51A C51 H51B 109.5
C49 C51 H51C 109.5
H51A C51 H51C 109.5
H51B C51 H51C 109.5
C49 C52 H52A 109.5
C49 C52 H52B 109.5
H52A C52 H52B 109.5
C49 C52 H52C 109.5
H52A C52 H52C 109.5
H52B C52 H52C 109.5
N1 C53 C54 179.1(8)
C53 C54 H54A 109.5
C53 C54 H54B 109.5
H54A C54 H54B 109.5
C53 C54 H54C 109.5
H54A C54 H54C 109.5
H54B C54 H54C 109.5

loop_
_geom_bond_atom_site_label_1
_geom_bond_atom_site_label_2
_geom_bond_distance
W1 O5 1.841(2)
W1 O6 1.849(2)
W1 O4 1.8789(19)
W1 O2 1.9440(19)
W1 O3 1.9532(19)
W1 O1 1.9548(19)
O1 C1 1.378(4)
O2 C12 1.368(3)
O3 C23 1.384(3)
O4 C34 1.349(3)
C1 C2 1.399(4)
C1 C6 1.409(4)
C2 C3 1.403(4)
C2 C44 1.525(4)
C3 C4 1.389(4)
C3 H3 0.9500
C4 C5 1.403(5)
C4 C7 1.537(5)
C5 C6 1.388(4)
C5 H5 0.9500
C6 C11 1.505(4)
C7 C9 1.534(6)
C7 C10 1.534(5)
C7 C8 1.539(5)
C8 H8A 0.9800
C8 H8B 0.9800
C8 H8C 0.9800
C9 H9A 0.9800
C9 H9B 0.9800
C9 H9C 0.9800
C10 H10A 0.9800
C10 H10B 0.9800
C10 H10C 0.9800
C11 C13 1.518(4)
C11 H11A 0.9900
C11 H11B 0.9900
C12 C17 1.393(4)
C12 C13 1.403(4)
C13 C14 1.393(4)
C14 C15 1.398(4)
C14 H14 0.9500
C15 C16 1.398(4)
C15 C18 1.531(4)
C16 C17 1.399(4)
C16 H16 0.9500
C17 C22 1.523(4)
C18 C21 1.519(5)
C18 C20 1.520(5)
C18 C19 1.531(4)
C19 H19A 0.9800
C19 H19B 0.9800
C19 H19C 0.9800
C20 H20A 0.9800
C20 H20B 0.9800
C20 H20C 0.9800
C21 H21A 0.9800
C21 H21B 0.9800
C21 H21C 0.9800
C22 C24 1.516(4)
C22 H22A 0.9900
C22 H22B 0.9900
C23 C24 1.400(4)
C23 C28 1.404(4)
C24 C25 1.397(4)
C25 C26 1.395(4)
C25 H25 0.9500
C26 C27 1.397(4)
C26 C29 1.544(4)
C27 C28 1.391(4)
C27 H27 0.9500
C28 C33 1.524(4)
C29 C30 1.529(4)
C29 C32 1.537(4)
C29 C31 1.538(4)
C30 H30A 0.9800
C30 H30B 0.9800
C30 H30C 0.9800
C31 H31A 0.9800
C31 H31B 0.9800
C31 H31C 0.9800
C32 H32A 0.9800
C32 H32B 0.9800
C32 H32C 0.9800
C33 C35 1.517(4)
C33 H33A 0.9900
C33 H33B 0.9900
C34 C35 1.396(4)
C34 C39 1.401(4)
C35 C36 1.393(4)
C36 C37 1.403(5)
C36 H36 0.9500
C37 C38 1.383(5)
C37 C40 1.545(8)
C37 C40X 1.591(9)
C38 C39 1.396(4)
C38 H38 0.9500
C39 C44 1.509(4)
C40 C41 1.526(9)
C40 C42 1.530(9)
C40 C43 1.547(8)
C41 H41A 0.9800
C41 H41B 0.9800
C41 H41C 0.9800
C42 H42A 0.9800
C42 H42B 0.9800
C42 H42C 0.9800
C43 H43A 0.9800
C43 H43B 0.9800
C43 H43C 0.9800
C40X C42X 1.522(9)
C40X C41X 1.530(9)
C40X C43X 1.534(9)
C41X H41D 0.9800
C41X H41E 0.9800
C41X H41F 0.9800
C42X H42D 0.9800
C42X H42E 0.9800
C42X H42F 0.9800
C43X H43D 0.9800
C43X H43E 0.9800
C43X H43F 0.9800
C44 H44A 0.9900
C44 H44B 0.9900
O5 C45 1.445(3)
C45 C47 1.517(5)
C45 C48 1.520(4)
C45 C46 1.523(4)
C46 H46A 0.9800
C46 H46B 0.9800
C46 H46C 0.9800
C47 H47A 0.9800
C47 H47B 0.9800
C47 H47C 0.9800
C48 H48A 0.9800
C48 H48B 0.9800
C48 H48C 0.9800
O6 C49 1.449(4)
C49 C50 1.492(6)
C49 C52 1.493(5)
C49 C51 1.502(5)
C50 H50A 0.9800
C50 H50B 0.9800
C50 H50C 0.9800
C51 H51A 0.9800
C51 H51B 0.9800
C51 H51C 0.9800
C52 H52A 0.9800
C52 H52B 0.9800
C52 H52C 0.9800
N1 C53 1.126(7)
C53 C54 1.438(6)
C54 H54A 0.9800
C54 H54B 0.9800
C54 H54C 0.9800

loop_
_geom_torsion_atom_site_label_1
_geom_torsion_atom_site_label_2
_geom_torsion_atom_site_label_3
_geom_torsion_atom_site_label_4
_geom_torsion
W1 O1 C1 C2 -90.4(3)
W1 O1 C1 C6 87.8(3)
O1 C1 C2 C3 176.0(3)
C6 C1 C2 C3 -2.1(4)
O1 C1 C2 C44 -2.4(4)
C6 C1 C2 C44 179.5(3)
C1 C2 C3 C4 1.3(5)
C44 C2 C3 C4 179.8(3)
C2 C3 C4 C5 0.1(5)
C2 C3 C4 C7 -178.9(3)
C3 C4 C5 C6 -0.8(5)
C7 C4 C5 C6 178.3(3)
C4 C5 C6 C1 -0.1(5)
C4 C5 C6 C11 -178.0(3)
O1 C1 C6 C5 -176.6(3)
C2 C1 C6 C5 1.5(4)
O1 C1 C6 C11 1.3(4)
C2 C1 C6 C11 179.4(3)
C3 C4 C7 C9 -125.6(4)
C5 C4 C7 C9 55.4(4)
C3 C4 C7 C10 115.6(4)
C5 C4 C7 C10 -63.3(4)
C3 C4 C7 C8 -4.2(5)
C5 C4 C7 C8 176.8(3)
C5 C6 C11 C13 79.9(4)
C1 C6 C11 C13 -98.0(3)
W1 O2 C12 C17 -90.3(3)
W1 O2 C12 C13 87.2(3)
O2 C12 C13 C14 175.3(2)
C17 C12 C13 C14 -7.2(4)
O2 C12 C13 C11 -9.8(4)
C17 C12 C13 C11 167.7(3)
C6 C11 C13 C14 -133.2(3)
C6 C11 C13 C12 52.1(4)
C12 C13 C14 C15 1.5(4)
C11 C13 C14 C15 -173.4(3)
C13 C14 C15 C16 3.6(4)
C13 C14 C15 C18 -179.2(3)
C14 C15 C16 C17 -3.3(4)
C18 C15 C16 C17 179.6(3)
O2 C12 C17 C16 -175.0(2)
C13 C12 C17 C16 7.5(4)
O2 C12 C17 C22 12.4(4)
C13 C12 C17 C22 -165.1(3)
C15 C16 C17 C12 -2.1(4)
C15 C16 C17 C22 170.6(3)
C14 C15 C18 C21 168.0(3)
C16 C15 C18 C21 -14.9(4)
C14 C15 C18 C20 -70.3(4)
C16 C15 C18 C20 106.8(4)
C14 C15 C18 C19 48.9(4)
C16 C15 C18 C19 -134.1(3)
C12 C17 C22 C24 -51.7(4)
C16 C17 C22 C24 135.8(3)
W1 O3 C23 C24 -87.3(3)
W1 O3 C23 C28 93.0(3)
O3 C23 C24 C25 179.8(2)
C28 C23 C24 C25 -0.4(4)
O3 C23 C24 C22 -3.0(4)
C28 C23 C24 C22 176.8(3)
C17 C22 C24 C25 -86.6(3)
C17 C22 C24 C23 96.2(3)
C23 C24 C25 C26 1.5(4)
C22 C24 C25 C26 -175.8(3)
C24 C25 C26 C27 -0.7(4)
C24 C25 C26 C29 177.0(3)
C25 C26 C27 C28 -1.2(4)
C29 C26 C27 C28 -179.0(3)
C26 C27 C28 C23 2.2(4)
C26 C27 C28 C33 -175.6(3)
O3 C23 C28 C27 178.4(2)
C24 C23 C28 C27 -1.4(4)
O3 C23 C28 C33 -4.0(4)
C24 C23 C28 C33 176.3(3)
C25 C26 C29 C30 11.2(4)
C27 C26 C29 C30 -171.1(3)
C25 C26 C29 C32 131.7(3)
C27 C26 C29 C32 -50.6(4)
C25 C26 C29 C31 -108.4(3)
C27 C26 C29 C31 69.3(3)
C27 C28 C33 C35 80.4(3)
C23 C28 C33 C35 -97.2(3)
O4 C34 C35 C36 172.3(2)
C39 C34 C35 C36 -6.3(4)
O4 C34 C35 C33 -5.9(4)
C39 C34 C35 C33 175.5(3)
C28 C33 C35 C36 -104.5(3)
C28 C33 C35 C34 73.6(3)
C34 C35 C36 C37 2.4(4)
C33 C35 C36 C37 -179.5(3)
C35 C36 C37 C38 2.1(5)
C35 C36 C37 C40 -170.2(4)
C35 C36 C37 C40X 178.0(4)
C36 C37 C38 C39 -3.1(5)
C40 C37 C38 C39 170.7(4)
C40X C37 C38 C39 -178.1(4)
C37 C38 C39 C34 -0.4(4)
C37 C38 C39 C44 -178.7(3)
O4 C34 C39 C38 -173.3(2)
C35 C34 C39 C38 5.3(4)
O4 C34 C39 C44 5.1(4)
C35 C34 C39 C44 -176.3(3)
C38 C37 C40 C41 -167.6(5)
C36 C37 C40 C41 5.2(8)
C38 C37 C40 C42 73.5(6)
C36 C37 C40 C42 -113.8(6)
C38 C37 C40 C43 -49.1(6)
C36 C37 C40 C43 123.7(6)
C38 C37 C40X C42X -2.4(8)
C36 C37 C40X C42X -177.7(5)
C38 C37 C40X C41X -119.7(6)
C36 C37 C40X C41X 65.0(6)
C38 C37 C40X C43X 116.4(6)
C36 C37 C40X C43X -58.8(6)
C38 C39 C44 C2 107.1(3)
C34 C39 C44 C2 -71.2(3)
C1 C2 C44 C39 100.8(3)
C3 C2 C44 C39 -77.6(3)
O6 W1 O5 C45 -5.9(4)
O2 W1 O5 C45 175.5(4)
O3 W1 O5 C45 91.8(4)
O1 W1 O5 C45 -101.2(4)
W1 O5 C45 C47 -51.8(5)
W1 O5 C45 C48 69.2(5)
W1 O5 C45 C46 -171.0(3)
O5 W1 O6 C49 -176.8(6)
O4 W1 O6 C49 4.2(6)
O3 W1 O6 C49 88.2(6)
O1 W1 O6 C49 -80.0(6)
W1 O6 C49 C50 -89.8(7)
W1 O6 C49 C52 31.0(7)
W1 O6 C49 C51 151.6(5)
